data_7014684
loop_
_publ_author_name
'Bar, Arun Kumar'
'Shanmugaraju, Sankarasekaran'
'Chi, Ki-Whan'
'Mukherjee, Partha Sarathi'

_publ_section_title
;
 Self-assembly of neutral and cationic Pd(II) organometallic molecular
 rectangles: synthesis, characterization and nitroaromatic sensing.
;
_journal_issue 10
_journal_name_full 'Dalton transactions (Cambridge, England : 2003)'
_journal_page_first 2257
_journal_page_last 2267
_journal_paper_doi 10.1039/c0dt01048k
_journal_volume 40
_journal_year 2011
_chemical_formula_moiety 'C60 H66 P4 Pd2'
_chemical_formula_sum 'C60 H66 P4 Pd2'
_chemical_formula_weight 1123.81
_chemical_name_systematic
;
?
;
_space_group_IT_number 14
_symmetry_cell_setting monoclinic
_symmetry_space_group_name_Hall '-P 2ybc'
_symmetry_space_group_name_H-M 'P 1 21/c 1'
_atom_sites_solution_hydrogens geom
_atom_sites_solution_primary direct
_atom_sites_solution_secondary difmap
_audit_creation_method SHELXL-97
_cell_angle_alpha 90.00
_cell_angle_beta 102.57(3)
_cell_angle_gamma 90.00
_cell_formula_units_Z 2
_cell_length_a 9.935(2)
_cell_length_b 20.917(4)
_cell_length_c 12.996(3)
_cell_measurement_temperature 150(2)
_cell_measurement_theta_max 28.0
_cell_measurement_theta_min 1.9
_cell_volume 2636.0(10)
_computing_cell_refinement 'Bruker kappa apex ccd'
_computing_data_collection 'Bruker kappa apex ccd'
_computing_data_reduction 'Bruker saint'
_computing_molecular_graphics ortep-III
_computing_publication_material WinGX1.80.05
_computing_structure_refinement 'SHELXL-97 (Sheldrick, 2008)'
_computing_structure_solution shelxs-97
_diffrn_ambient_temperature 150(2)
_diffrn_detector_area_resol_mean 0.3
_diffrn_measured_fraction_theta_full 1.000
_diffrn_measured_fraction_theta_max 1.000
_diffrn_measurement_device_type 'CCD area detector'
_diffrn_measurement_method 'phi and omega scan'
_diffrn_radiation_monochromator graphite
_diffrn_radiation_source 'fine-focus sealed tube'
_diffrn_radiation_type MoK\a
_diffrn_radiation_wavelength 0.71073
_diffrn_reflns_av_R_equivalents 0.0237
_diffrn_reflns_av_sigmaI/netI 0.0411
_diffrn_reflns_limit_h_max 11
_diffrn_reflns_limit_h_min -11
_diffrn_reflns_limit_k_max 31
_diffrn_reflns_limit_k_min -31
_diffrn_reflns_limit_l_max 19
_diffrn_reflns_limit_l_min -19
_diffrn_reflns_number 12406
_diffrn_reflns_theta_full 28.00
_diffrn_reflns_theta_max 28.00
_diffrn_reflns_theta_min 1.88
_exptl_absorpt_coefficient_mu 0.842
_exptl_absorpt_correction_T_max 0.9058
_exptl_absorpt_correction_T_min 0.7629
_exptl_absorpt_correction_type empirical
_exptl_absorpt_process_details sadabs
_exptl_crystal_colour yellow
_exptl_crystal_density_diffrn 1.416
_exptl_crystal_density_method 'not measured'
_exptl_crystal_description 'needle shape'
_exptl_crystal_F_000 1156
_exptl_crystal_size_max 0.34
_exptl_crystal_size_mid 0.25
_exptl_crystal_size_min 0.12
_refine_diff_density_max 0.829
_refine_diff_density_min -1.604
_refine_diff_density_rms 0.120
_refine_ls_extinction_method none
_refine_ls_goodness_of_fit_ref 0.997
_refine_ls_hydrogen_treatment mixed
_refine_ls_matrix_type full
_refine_ls_number_parameters 439
_refine_ls_number_reflns 6618
_refine_ls_number_restraints 0
_refine_ls_restrained_S_all 0.997
_refine_ls_R_factor_all 0.0558
_refine_ls_R_factor_gt 0.0388
_refine_ls_shift/su_max 0.001
_refine_ls_shift/su_mean 0.000
_refine_ls_structure_factor_coef Fsqd
_refine_ls_weighting_details 'calc w=1/[\s^2^(Fo^2^)+(0.0748P)^2^+0.0000P] where P=(Fo^2^+2Fc^2^)/3'
_refine_ls_weighting_scheme calc
_refine_ls_wR_factor_gt 0.0977
_refine_ls_wR_factor_ref 0.1042
_reflns_number_gt 5210
_reflns_number_total 6618
_reflns_threshold_expression >2\s(I)
_cod_data_source_file C0DT01048K.TXT
_cod_data_source_block complex-1
_cod_depositor_comments
;
The following automatic conversions were performed:
'_exptl_absorpt_correction_type' value 'EMPIRICAL' changed to 'empirical'
according to '/home/saulius/struct/CIF-dictionaries/cif_core.dic'
dictionary named 'cif_core.dic' version 2.4.1 from 2010-06-29.

Automatic conversion script
Id: cif_fix_enum 1555 2011-01-17 13:19:09Z saulius 
;
_cod_original_cell_volume 2636.0(9)
_cod_original_sg_symbol_H-M P21/c
_cod_database_code 7014684

loop_
_symmetry_equiv_pos_as_xyz
'x, y, z'
'-x, y+1/2, -z+1/2'
'-x, -y, -z'
'x, -y-1/2, z-1/2'

loop_
_atom_site_label
_atom_site_type_symbol
_atom_site_fract_x
_atom_site_fract_y
_atom_site_fract_z
_atom_site_U_iso_or_equiv
_atom_site_adp_type
_atom_site_occupancy
_atom_site_symmetry_multiplicity
_atom_site_calc_flag
_atom_site_refinement_flags
_atom_site_disorder_assembly
_atom_site_disorder_group
C10A C 0.4483(6) 0.0449(2) 0.8009(4) 0.0263(11) Uani 0.54 1 d P . .
C10B C 0.5417(8) 0.0632(3) 0.7844(5) 0.0297(15) Uani 0.46 1 d P . .
Pd1 Pd 0.504940(19) 0.118033(8) 0.447342(14) 0.01547(8) Uani 1 1 d . . .
P1 P 0.61641(7) 0.16694(3) 0.32916(5) 0.01760(15) Uani 1 1 d . . .
P2 P 0.39329(7) 0.08570(3) 0.57714(5) 0.02032(16) Uani 1 1 d . . .
C1 C 0.7739(3) 0.13170(13) 0.3011(2) 0.0237(6) Uani 1 1 d . . .
C2 C 0.9006(3) 0.13501(17) 0.3900(3) 0.0307(7) Uani 1 1 d . . .
C3 C 0.5142(3) 0.18125(13) 0.1963(2) 0.0249(6) Uani 1 1 d . . .
C4 C 0.4875(4) 0.12165(14) 0.1282(2) 0.0303(7) Uani 1 1 d . . .
C5 C 0.6704(3) 0.24711(12) 0.3768(2) 0.0257(6) Uani 1 1 d . . .
C6 C 0.5564(4) 0.28462(14) 0.4114(2) 0.0305(7) Uani 1 1 d . . .
C7 C 0.3374(3) 0.15800(12) 0.6330(2) 0.0237(6) Uani 1 1 d . . .
C8 C 0.2471(4) 0.20110(14) 0.5518(3) 0.0294(7) Uani 1 1 d . . .
C9 C 0.4994(4) 0.0428(2) 0.6901(3) 0.0631(14) Uani 1 1 d . . .
C11 C 0.2400(3) 0.03609(14) 0.5365(3) 0.0308(7) Uani 1 1 d . . .
C12 C 0.1382(3) 0.03800(14) 0.6084(2) 0.0257(6) Uani 1 1 d . . .
C13 C 0.6738(3) 0.13207(12) 0.5616(2) 0.0209(6) Uani 1 1 d . . .
C14 C 0.7747(3) 0.13967(12) 0.6316(2) 0.0197(5) Uani 1 1 d . . .
C15 C 0.8978(3) 0.14732(11) 0.71259(19) 0.0178(5) Uani 1 1 d . . .
C16 C 0.9580(3) 0.09295(12) 0.77505(19) 0.0176(5) Uani 1 1 d . . .
C17 C 1.0829(3) 0.10175(12) 0.8525(2) 0.0204(5) Uani 1 1 d . . .
C18 C 1.1440(3) 0.16394(13) 0.8665(2) 0.0234(6) Uani 1 1 d . . .
C19 C 1.0851(3) 0.21437(13) 0.8067(2) 0.0250(6) Uani 1 1 d . . .
C20 C 0.9629(3) 0.20562(12) 0.7291(2) 0.0226(6) Uani 1 1 d . . .
C21 C 0.3311(3) 0.10455(12) 0.3362(2) 0.0211(6) Uani 1 1 d . . .
C22 C 0.2268(3) 0.09504(12) 0.2710(2) 0.0196(5) Uani 1 1 d . . .
C23 C 0.1035(3) 0.08356(11) 0.1921(2) 0.0184(5) Uani 1 1 d . . .
C24 C 0.0408(3) 0.13243(13) 0.1277(2) 0.0214(6) Uani 1 1 d . . .
C25 C -0.0817(3) 0.12323(12) 0.0512(2) 0.0248(6) Uani 1 1 d . . .
C26 C -0.1440(3) 0.06433(13) 0.0385(2) 0.0221(6) Uani 1 1 d . . .
C27 C -0.0836(3) 0.01129(12) 0.10127(19) 0.0193(5) Uani 1 1 d . . .
C28 C 0.0415(3) 0.02042(12) 0.17911(19) 0.0182(5) Uani 1 1 d . . .
C29 C 0.1009(3) -0.03195(12) 0.2386(2) 0.0186(5) Uani 1 1 d . . .
C30 C -0.1427(3) -0.04938(12) 0.0879(2) 0.0192(5) Uani 1 1 d . . .
H20 H 0.921(3) 0.2403(14) 0.685(2) 0.026(8) Uiso 1 1 d . . .
H25 H -0.129(3) 0.1582(15) 0.008(2) 0.025(8) Uiso 1 1 d . . .
H19 H 1.127(3) 0.2525(14) 0.812(2) 0.021(7) Uiso 1 1 d . . .
H18 H 1.221(3) 0.1671(14) 0.919(2) 0.025(8) Uiso 1 1 d . . .
H24 H 0.090(3) 0.1752(14) 0.135(2) 0.025(8) Uiso 1 1 d . . .
H30 H -0.224(3) -0.0574(12) 0.037(2) 0.015(7) Uiso 1 1 d . . .
H26 H -0.223(4) 0.0565(15) -0.014(3) 0.036(9) Uiso 1 1 d . . .
H29 H 0.176(3) -0.0269(13) 0.286(2) 0.013(7) Uiso 1 1 d . . .
H12A H 0.103(4) 0.0829(18) 0.612(3) 0.045(10) Uiso 1 1 d . . .
H6A H 0.519(3) 0.2607(18) 0.467(3) 0.042(10) Uiso 1 1 d . . .
H3A H 0.433(4) 0.1989(15) 0.204(2) 0.028(8) Uiso 1 1 d . . .
H1B H 0.787(3) 0.1556(16) 0.243(3) 0.036(9) Uiso 1 1 d . . .
H8A H 0.294(4) 0.2168(16) 0.496(3) 0.038(9) Uiso 1 1 d . . .
H3B H 0.557(3) 0.2162(16) 0.165(3) 0.038(9) Uiso 1 1 d . . .
H5B H 0.708(3) 0.2734(16) 0.316(3) 0.041(9) Uiso 1 1 d . . .
H2C H 0.968(4) 0.1127(16) 0.369(3) 0.043(11) Uiso 1 1 d . . .
H1A H 0.752(3) 0.0860(15) 0.282(2) 0.028(8) Uiso 1 1 d . . .
H12C H 0.066(3) 0.0068(15) 0.591(2) 0.032(8) Uiso 1 1 d . . .
H8B H 0.167(4) 0.1795(17) 0.523(3) 0.045(10) Uiso 1 1 d . . .
H2B H 0.918(4) 0.1786(19) 0.397(3) 0.050(11) Uiso 1 1 d . . .
H4A H 0.569(5) 0.1064(18) 0.119(3) 0.052(12) Uiso 1 1 d . . .
H12B H 0.188(3) 0.0244(17) 0.686(3) 0.042(9) Uiso 1 1 d . . .
H6C H 0.475(4) 0.2902(15) 0.357(3) 0.033(9) Uiso 1 1 d . . .
H11A H 0.196(5) 0.048(2) 0.464(4) 0.079(15) Uiso 1 1 d . . .
H5A H 0.746(3) 0.2394(16) 0.437(3) 0.038(9) Uiso 1 1 d . . .
H6B H 0.591(4) 0.3263(18) 0.432(3) 0.042(10) Uiso 1 1 d . . .
H2A H 0.882(4) 0.1149(15) 0.453(3) 0.038(10) Uiso 1 1 d . . .
H4B H 0.437(4) 0.1369(17) 0.054(3) 0.040(9) Uiso 1 1 d . . .
H8C H 0.221(4) 0.241(2) 0.586(3) 0.060(12) Uiso 1 1 d . . .
H4C H 0.446(4) 0.0855(17) 0.163(3) 0.040(9) Uiso 1 1 d . . .
H11B H 0.271(4) -0.0072(18) 0.531(3) 0.047(10) Uiso 1 1 d . . .
H7A H 0.422(4) 0.1773(15) 0.665(3) 0.035(9) Uiso 1 1 d . . .
H7B H 0.295(3) 0.1458(16) 0.693(3) 0.038(9) Uiso 1 1 d . . .

loop_
_atom_site_aniso_label
_atom_site_aniso_U_11
_atom_site_aniso_U_22
_atom_site_aniso_U_33
_atom_site_aniso_U_23
_atom_site_aniso_U_13
_atom_site_aniso_U_12
C10A 0.024(4) 0.031(3) 0.023(3) 0.007(2) 0.002(2) 0.003(2)
C10B 0.033(5) 0.038(3) 0.016(3) 0.000(2) -0.002(3) 0.008(3)
Pd1 0.01085(15) 0.01460(10) 0.01966(11) 0.00156(6) 0.00048(8) -0.00035(6)
P1 0.0153(4) 0.0158(3) 0.0206(3) 0.0012(2) 0.0016(3) -0.0014(2)
P2 0.0167(4) 0.0177(3) 0.0271(3) 0.0041(2) 0.0059(3) 0.0025(2)
C1 0.0209(17) 0.0244(13) 0.0255(14) 0.0026(10) 0.0044(12) 0.0011(11)
C2 0.0201(19) 0.0393(17) 0.0338(16) 0.0008(13) 0.0080(13) 0.0043(13)
C3 0.0201(18) 0.0250(13) 0.0279(14) 0.0065(11) 0.0012(12) -0.0017(11)
C4 0.029(2) 0.0341(16) 0.0259(15) -0.0007(12) 0.0025(13) -0.0051(13)
C5 0.0267(18) 0.0192(12) 0.0306(14) -0.0024(10) 0.0050(13) -0.0045(11)
C6 0.036(2) 0.0230(14) 0.0322(16) -0.0022(11) 0.0058(14) 0.0038(12)
C7 0.0256(18) 0.0195(11) 0.0239(13) -0.0039(10) 0.0008(12) -0.0002(11)
C8 0.026(2) 0.0243(14) 0.0367(16) -0.0005(12) 0.0037(14) 0.0059(12)
C9 0.036(3) 0.094(3) 0.069(3) 0.062(2) 0.031(2) 0.038(2)
C11 0.029(2) 0.0266(14) 0.0417(18) -0.0094(12) 0.0181(15) -0.0094(12)
C12 0.0189(18) 0.0307(15) 0.0279(15) 0.0001(11) 0.0061(12) -0.0038(12)
C13 0.0223(17) 0.0177(11) 0.0226(13) 0.0019(9) 0.0049(11) 0.0012(10)
C14 0.0149(15) 0.0209(11) 0.0217(12) 0.0002(10) 0.0008(11) 0.0023(10)
C15 0.0119(15) 0.0240(12) 0.0161(11) -0.0014(9) 0.0003(10) 0.0026(10)
C16 0.0161(15) 0.0209(11) 0.0153(11) -0.0017(9) 0.0019(10) 0.0023(10)
C17 0.0168(16) 0.0226(11) 0.0203(12) -0.0036(9) 0.0009(11) -0.0001(10)
C18 0.0170(17) 0.0265(13) 0.0230(13) -0.0050(10) -0.0037(11) -0.0019(11)
C19 0.0251(18) 0.0212(12) 0.0267(14) -0.0040(10) 0.0012(12) -0.0031(11)
C20 0.0226(17) 0.0205(12) 0.0235(13) 0.0003(10) 0.0025(11) 0.0016(10)
C21 0.0178(16) 0.0187(11) 0.0266(13) 0.0004(10) 0.0044(12) -0.0010(10)
C22 0.0168(16) 0.0174(11) 0.0237(13) 0.0000(9) 0.0022(11) -0.0006(10)
C23 0.0115(15) 0.0231(12) 0.0206(12) -0.0008(9) 0.0035(10) 0.0000(9)
C24 0.0166(16) 0.0215(12) 0.0259(13) 0.0024(10) 0.0044(11) 0.0020(10)
C25 0.0248(19) 0.0248(13) 0.0240(14) 0.0038(10) 0.0035(12) 0.0057(11)
C26 0.0143(17) 0.0271(13) 0.0230(13) 0.0007(10) -0.0004(11) 0.0041(10)
C27 0.0175(16) 0.0227(12) 0.0167(11) -0.0001(9) 0.0015(10) 0.0021(10)
C28 0.0142(15) 0.0220(11) 0.0186(11) -0.0005(9) 0.0041(10) 0.0022(10)
C29 0.0138(16) 0.0245(12) 0.0165(12) -0.0042(9) 0.0013(10) -0.0003(10)
C30 0.0119(15) 0.0250(12) 0.0176(12) -0.0015(9) -0.0035(10) 0.0007(10)

loop_
_atom_type_symbol
_atom_type_description
_atom_type_scat_dispersion_real
_atom_type_scat_dispersion_imag
_atom_type_scat_source
C C 0.0033 0.0016 'International Tables Vol C Tables 4.2.6.8 and 6.1.1.4'
H H 0.0000 0.0000 'International Tables Vol C Tables 4.2.6.8 and 6.1.1.4'
P P 0.1023 0.0942 'International Tables Vol C Tables 4.2.6.8 and 6.1.1.4'
Pd Pd -0.9988 1.0072 'International Tables Vol C Tables 4.2.6.8 and 6.1.1.4'

loop_
_geom_angle_atom_site_label_1
_geom_angle_atom_site_label_2
_geom_angle_atom_site_label_3
_geom_angle
_geom_angle_site_symmetry_1
_geom_angle_site_symmetry_3
_geom_angle_publ_flag
C10B C10A C9 51.7(4) . . ?
C10A C10B C9 87.4(6) . . ?
C13 Pd1 C21 178.02(11) . . ?
C13 Pd1 P2 87.70(8) . . ?
C21 Pd1 P2 90.56(8) . . ?
C13 Pd1 P1 88.99(8) . . ?
C21 Pd1 P1 92.59(8) . . ?
P2 Pd1 P1 170.63(2) . . ?
C5 P1 C3 103.39(13) . . ?
C5 P1 C1 103.64(13) . . ?
C3 P1 C1 101.53(14) . . ?
C5 P1 Pd1 109.14(10) . . ?
C3 P1 Pd1 116.83(10) . . ?
C1 P1 Pd1 120.34(9) . . ?
C7 P2 C11 106.32(15) . . ?
C7 P2 C9 104.97(18) . . ?
C11 P2 C9 104.53(19) . . ?
C7 P2 Pd1 106.57(10) . . ?
C11 P2 Pd1 117.25(11) . . ?
C9 P2 Pd1 116.19(11) . . ?
C2 C1 P1 115.6(2) . . ?
C2 C1 H1B 111(2) . . ?
P1 C1 H1B 103(2) . . ?
C2 C1 H1A 109.3(17) . . ?
P1 C1 H1A 106.4(17) . . ?
H1B C1 H1A 112(3) . . ?
C1 C2 H2C 107(2) . . ?
C1 C2 H2B 103(2) . . ?
H2C C2 H2B 113(3) . . ?
C1 C2 H2A 110(2) . . ?
H2C C2 H2A 108(3) . . ?
H2B C2 H2A 114(3) . . ?
C4 C3 P1 114.0(2) . . ?
C4 C3 H3A 110(2) . . ?
P1 C3 H3A 106.7(19) . . ?
C4 C3 H3B 114.4(19) . . ?
P1 C3 H3B 108.1(19) . . ?
H3A C3 H3B 102(3) . . ?
C3 C4 H4A 109(2) . . ?
C3 C4 H4B 106(2) . . ?
H4A C4 H4B 104(3) . . ?
C3 C4 H4C 112.8(19) . . ?
H4A C4 H4C 106(3) . . ?
H4B C4 H4C 119(3) . . ?
C6 C5 P1 113.0(2) . . ?
C6 C5 H5B 110.2(18) . . ?
P1 C5 H5B 109.7(18) . . ?
C6 C5 H5A 110(2) . . ?
P1 C5 H5A 104(2) . . ?
H5B C5 H5A 110(3) . . ?
C5 C6 H6A 112(2) . . ?
C5 C6 H6C 114(2) . . ?
H6A C6 H6C 102(3) . . ?
C5 C6 H6B 108(2) . . ?
H6A C6 H6B 115(3) . . ?
H6C C6 H6B 107(3) . . ?
C8 C7 P2 113.6(2) . . ?
C8 C7 H7A 113(2) . . ?
P2 C7 H7A 102(2) . . ?
C8 C7 H7B 114(2) . . ?
P2 C7 H7B 108.4(19) . . ?
H7A C7 H7B 104(3) . . ?
C7 C8 H8A 114(2) . . ?
C7 C8 H8B 109(2) . . ?
H8A C8 H8B 111(3) . . ?
C7 C8 H8C 111(2) . . ?
H8A C8 H8C 104(3) . . ?
H8B C8 H8C 108(3) . . ?
C10B C9 C10A 40.9(4) . . ?
C10B C9 P2 127.8(4) . . ?
C10A C9 P2 117.2(3) . . ?
C12 C11 P2 115.6(2) . . ?
C12 C11 H11A 112(3) . . ?
P2 C11 H11A 108(3) . . ?
C12 C11 H11B 110(2) . . ?
P2 C11 H11B 107(2) . . ?
H11A C11 H11B 104(3) . . ?
C11 C12 H12A 110(2) . . ?
C11 C12 H12C 113.5(19) . . ?
H12A C12 H12C 113(3) . . ?
C11 C12 H12B 110.0(18) . . ?
H12A C12 H12B 107(3) . . ?
H12C C12 H12B 103(3) . . ?
C14 C13 Pd1 178.7(2) . . ?
C13 C14 C15 177.8(3) . . ?
C20 C15 C14 120.6(2) . . ?
C20 C15 C16 119.1(2) . . ?
C14 C15 C16 120.3(2) . . ?
C29 C16 C17 118.8(2) 3_656 . ?
C29 C16 C15 122.3(2) 3_656 . ?
C17 C16 C15 118.9(2) . . ?
C30 C17 C16 119.2(2) 3_656 . ?
C30 C17 C18 121.7(3) 3_656 . ?
C16 C17 C18 119.1(2) . . ?
C19 C18 C17 120.9(3) . . ?
C19 C18 H18 123.9(19) . . ?
C17 C18 H18 115.2(19) . . ?
C18 C19 C20 120.2(3) . . ?
C18 C19 H19 120.7(19) . . ?
C20 C19 H19 119.0(18) . . ?
C15 C20 C19 121.9(2) . . ?
C15 C20 H20 116.8(18) . . ?
C19 C20 H20 121.4(18) . . ?
C22 C21 Pd1 178.3(2) . . ?
C21 C22 C23 179.1(3) . . ?
C24 C23 C22 120.7(2) . . ?
C24 C23 C28 118.7(2) . . ?
C22 C23 C28 120.6(2) . . ?
C23 C24 C25 122.2(3) . . ?
C23 C24 H24 116.7(17) . . ?
C25 C24 H24 121.0(17) . . ?
C26 C25 C24 120.4(2) . . ?
C26 C25 H25 116.9(18) . . ?
C24 C25 H25 122.7(18) . . ?
C25 C26 C27 120.4(3) . . ?
C25 C26 H26 122(2) . . ?
C27 C26 H26 117(2) . . ?
C30 C27 C26 121.5(2) . . ?
C30 C27 C28 119.1(2) . . ?
C26 C27 C28 119.4(2) . . ?
C29 C28 C27 118.9(2) . . ?
C29 C28 C23 122.2(2) . . ?
C27 C28 C23 118.9(2) . . ?
C28 C29 C16 122.1(3) . 3_656 ?
C28 C29 H29 119.6(18) . . ?
C16 C29 H29 118.3(18) 3_656 . ?
C27 C30 C17 121.9(2) . 3_656 ?
C27 C30 H30 121.6(16) . . ?
C17 C30 H30 116.5(16) 3_656 . ?

loop_
_geom_bond_atom_site_label_1
_geom_bond_atom_site_label_2
_geom_bond_distance
_geom_bond_site_symmetry_2
_geom_bond_publ_flag
C10A C10B 1.067(9) . ?
C10A C9 1.628(6) . ?
C10B C9 1.279(7) . ?
Pd1 C13 2.005(3) . ?
Pd1 C21 2.016(3) . ?
Pd1 P2 2.3126(9) . ?
Pd1 P1 2.3178(8) . ?
P1 C5 1.827(3) . ?
P1 C3 1.827(3) . ?
P1 C1 1.837(3) . ?
P2 C7 1.816(3) . ?
P2 C11 1.823(3) . ?
P2 C9 1.842(3) . ?
C1 C2 1.514(4) . ?
C1 H1B 0.94(3) . ?
C1 H1A 1.00(3) . ?
C2 H2C 0.91(4) . ?
C2 H2B 0.93(4) . ?
C2 H2A 0.98(4) . ?
C3 C4 1.518(4) . ?
C3 H3A 0.91(3) . ?
C3 H3B 0.97(3) . ?
C4 H4A 0.91(4) . ?
C4 H4B 1.04(4) . ?
C4 H4C 1.02(4) . ?
C5 C6 1.524(4) . ?
C5 H5B 1.09(4) . ?
C5 H5A 0.97(3) . ?
C6 H6A 1.01(3) . ?
C6 H6C 0.96(3) . ?
C6 H6B 0.95(4) . ?
C7 C8 1.523(4) . ?
C7 H7A 0.95(4) . ?
C7 H7B 1.00(4) . ?
C8 H8A 1.00(3) . ?
C8 H8B 0.92(4) . ?
C8 H8C 1.01(4) . ?
C11 C12 1.520(4) . ?
C11 H11A 0.98(5) . ?
C11 H11B 0.97(4) . ?
C12 H12A 1.01(4) . ?
C12 H12C 0.96(3) . ?
C12 H12B 1.06(4) . ?
C13 C14 1.209(4) . ?
C14 C15 1.439(4) . ?
C15 C20 1.375(4) . ?
C15 C16 1.449(3) . ?
C16 C29 1.399(4) 3_656 ?
C16 C17 1.430(4) . ?
C17 C30 1.397(4) 3_656 ?
C17 C18 1.430(4) . ?
C18 C19 1.364(4) . ?
C18 H18 0.91(3) . ?
C19 C20 1.412(4) . ?
C19 H19 0.89(3) . ?
C20 H20 0.96(3) . ?
C21 C22 1.204(4) . ?
C22 C23 1.437(4) . ?
C23 C24 1.380(4) . ?
C23 C28 1.451(3) . ?
C24 C25 1.407(4) . ?
C24 H24 1.01(3) . ?
C25 C26 1.372(4) . ?
C25 H25 0.98(3) . ?
C26 C27 1.429(4) . ?
C26 H26 0.93(3) . ?
C27 C30 1.393(4) . ?
C27 C28 1.434(4) . ?
C28 C29 1.395(4) . ?
C29 C16 1.399(4) 3_656 ?
C29 H29 0.87(3) . ?
C30 C17 1.397(4) 3_656 ?
C30 H30 0.95(3) . ?

loop_
_geom_torsion_atom_site_label_1
_geom_torsion_atom_site_label_2
_geom_torsion_atom_site_label_3
_geom_torsion_atom_site_label_4
_geom_torsion
_geom_torsion_site_symmetry_1
_geom_torsion_site_symmetry_2
_geom_torsion_site_symmetry_3
_geom_torsion_site_symmetry_4
_geom_torsion_publ_flag
C13 Pd1 P1 C5 -56.89(13) . . . . ?
C21 Pd1 P1 C5 121.91(13) . . . . ?
P2 Pd1 P1 C5 12.4(2) . . . . ?
C13 Pd1 P1 C3 -173.65(13) . . . . ?
C21 Pd1 P1 C3 5.16(13) . . . . ?
P2 Pd1 P1 C3 -104.37(18) . . . . ?
C13 Pd1 P1 C1 62.60(13) . . . . ?
C21 Pd1 P1 C1 -118.59(13) . . . . ?
P2 Pd1 P1 C1 131.88(17) . . . . ?
C13 Pd1 P2 C7 82.38(12) . . . . ?
C21 Pd1 P2 C7 -96.68(12) . . . . ?
P1 Pd1 P2 C7 13.0(2) . . . . ?
C13 Pd1 P2 C11 -158.74(14) . . . . ?
C21 Pd1 P2 C11 22.20(14) . . . . ?
P1 Pd1 P2 C11 131.88(19) . . . . ?
C13 Pd1 P2 C9 -34.1(2) . . . . ?
C21 Pd1 P2 C9 146.8(2) . . . . ?
P1 Pd1 P2 C9 -103.5(2) . . . . ?
C5 P1 C1 C2 52.2(3) . . . . ?
C3 P1 C1 C2 159.3(2) . . . . ?
Pd1 P1 C1 C2 -70.0(2) . . . . ?
C5 P1 C3 C4 165.0(2) . . . . ?
C1 P1 C3 C4 57.7(3) . . . . ?
Pd1 P1 C3 C4 -75.2(3) . . . . ?
C3 P1 C5 C6 77.6(2) . . . . ?
C1 P1 C5 C6 -176.7(2) . . . . ?
Pd1 P1 C5 C6 -47.4(2) . . . . ?
C11 P2 C7 C8 -69.7(3) . . . . ?
C9 P2 C7 C8 179.9(3) . . . . ?
Pd1 P2 C7 C8 56.1(2) . . . . ?
C10A C10B C9 P2 89.3(6) . . . . ?
C10B C10A C9 P2 -117.4(6) . . . . ?
C7 P2 C9 C10B -9.2(6) . . . . ?
C11 P2 C9 C10B -120.9(6) . . . . ?
Pd1 P2 C9 C10B 108.2(5) . . . . ?
C7 P2 C9 C10A 38.2(4) . . . . ?
C11 P2 C9 C10A -73.5(4) . . . . ?
Pd1 P2 C9 C10A 155.6(3) . . . . ?
C7 P2 C11 C12 -36.9(3) . . . . ?
C9 P2 C11 C12 73.8(3) . . . . ?
Pd1 P2 C11 C12 -156.0(2) . . . . ?
C21 Pd1 C13 C14 54(13) . . . . ?
P2 Pd1 C13 C14 26(12) . . . . ?
P1 Pd1 C13 C14 -163(12) . . . . ?
Pd1 C13 C14 C15 105(13) . . . . ?
C13 C14 C15 C20 108(8) . . . . ?
C13 C14 C15 C16 -69(8) . . . . ?
C20 C15 C16 C29 -178.8(2) . . . 3_656 ?
C14 C15 C16 C29 -1.3(4) . . . 3_656 ?
C20 C15 C16 C17 0.4(4) . . . . ?
C14 C15 C16 C17 177.9(2) . . . . ?
C29 C16 C17 C30 0.1(4) 3_656 . . 3_656 ?
C15 C16 C17 C30 -179.1(2) . . . 3_656 ?
C29 C16 C17 C18 179.7(2) 3_656 . . . ?
C15 C16 C17 C18 0.5(4) . . . . ?
C30 C17 C18 C19 179.1(3) 3_656 . . . ?
C16 C17 C18 C19 -0.5(4) . . . . ?
C17 C18 C19 C20 -0.5(4) . . . . ?
C14 C15 C20 C19 -178.9(2) . . . . ?
C16 C15 C20 C19 -1.4(4) . . . . ?
C18 C19 C20 C15 1.4(4) . . . . ?
C13 Pd1 C21 C22 -71(10) . . . . ?
P2 Pd1 C21 C22 -43(9) . . . . ?
P1 Pd1 C21 C22 146(9) . . . . ?
Pd1 C21 C22 C23 -112(18) . . . . ?
C21 C22 C23 C24 -84(17) . . . . ?
C21 C22 C23 C28 96(17) . . . . ?
C22 C23 C24 C25 -178.6(2) . . . . ?
C28 C23 C24 C25 0.9(4) . . . . ?
C23 C24 C25 C26 0.4(4) . . . . ?
C24 C25 C26 C27 -1.4(4) . . . . ?
C25 C26 C27 C30 -178.2(3) . . . . ?
C25 C26 C27 C28 1.2(4) . . . . ?
C30 C27 C28 C29 0.5(4) . . . . ?
C26 C27 C28 C29 -178.9(2) . . . . ?
C30 C27 C28 C23 179.4(2) . . . . ?
C26 C27 C28 C23 0.0(4) . . . . ?
C24 C23 C28 C29 177.9(3) . . . . ?
C22 C23 C28 C29 -2.7(4) . . . . ?
C24 C23 C28 C27 -1.0(4) . . . . ?
C22 C23 C28 C27 178.4(2) . . . . ?
C27 C28 C29 C16 -0.2(4) . . . 3_656 ?
C23 C28 C29 C16 -179.1(2) . . . 3_656 ?
C26 C27 C30 C17 178.7(3) . . . 3_656 ?
C28 C27 C30 C17 -0.6(4) . . . 3_656 ?
